data_1563691
loop_
_publ_author_name
'Ge, Fang'
'Li, Sun'
'Wang, Zhe'
'Zhang, Wenzhong'
'Wang, Xiaowu'

_publ_section_title
;
 Controlled and efficient polymerization of methyl methacrylate catalyzed
 by pyridinylidenaminophosphine based Lewis pairs
;
_journal_issue 29
_journal_name_full 'Polymer Chemistry'
_journal_page_first 4226
_journal_page_last 4234
_journal_paper_doi 10.1039/D1PY00579K
_journal_volume 12
_journal_year 2021
_chemical_formula_sum 'C51 H84 Al N2 O4 P'
_chemical_formula_weight 847.15
_space_group_IT_number 33
_space_group_name_Hall 'P 2c -2n'
_space_group_name_H-M_alt 'P n a 21'
_symmetry_cell_setting orthorhombic
_symmetry_space_group_name_H-M 'P n a 21'
_atom_sites_solution_hydrogens geom
_atom_sites_solution_primary direct
_atom_sites_solution_secondary difmap
_audit_creation_method SHELXL-97
_audit_update_record
;
2020-06-24 deposited with the CCDC.	2021-06-24 downloaded from the CCDC.
;
_cell_angle_alpha 90.00
_cell_angle_beta 90.00
_cell_angle_gamma 90.00
_cell_formula_units_Z 4
_cell_length_a 23.690(2)
_cell_length_b 12.7455(11)
_cell_length_c 23.188(2)
_cell_measurement_reflns_used 4078
_cell_measurement_temperature 293(2)
_cell_measurement_theta_max 25.625
_cell_measurement_theta_min 2.424
_cell_volume 7001.4(10)
_computing_cell_refinement 'Bruker SMART'
_computing_data_collection 'Bruker SMART'
_computing_data_reduction 'Bruker SAINT'
_computing_molecular_graphics 'Bruker SHELXTL'
_computing_publication_material 'Bruker SHELXTL'
_computing_structure_refinement 'SHELXL-97 (Sheldrick, 1997)'
_computing_structure_solution 'SHELXS-97 (Sheldrick, 1990)'
_diffrn_ambient_temperature 293(2)
_diffrn_measured_fraction_theta_full 0.999
_diffrn_measured_fraction_theta_max 0.999
_diffrn_measurement_device_type 'CCD area detector'
_diffrn_measurement_method 'phi and omega scans'
_diffrn_radiation_monochromator graphite
_diffrn_radiation_source 'fine-focus sealed tube'
_diffrn_radiation_type MoK\a
_diffrn_radiation_wavelength 0.71073
_diffrn_reflns_av_R_equivalents 0.0976
_diffrn_reflns_av_sigmaI/netI 0.1263
_diffrn_reflns_limit_h_max 28
_diffrn_reflns_limit_h_min -24
_diffrn_reflns_limit_k_max 11
_diffrn_reflns_limit_k_min -15
_diffrn_reflns_limit_l_max 25
_diffrn_reflns_limit_l_min -27
_diffrn_reflns_number 34691
_diffrn_reflns_theta_full 25.02
_diffrn_reflns_theta_max 25.02
_diffrn_reflns_theta_min 1.82
_exptl_absorpt_coefficient_mu 0.083
_exptl_absorpt_correction_T_max 0.9645
_exptl_absorpt_correction_T_min 0.9614
_exptl_absorpt_correction_type multi-scan
_exptl_absorpt_process_details sadabs
_exptl_crystal_colour colorless
_exptl_crystal_density_diffrn 0.804
_exptl_crystal_density_meas \"i1/4\"Y
_exptl_crystal_density_method 'not measured'
_exptl_crystal_description block
_exptl_crystal_F_000 1856
_exptl_crystal_size_max 0.48
_exptl_crystal_size_mid 0.45
_exptl_crystal_size_min 0.44
_platon_squeeze_details
;
;
_refine_diff_density_max 0.150
_refine_diff_density_min -0.146
_refine_diff_density_rms 0.030
_refine_ls_abs_structure_details 'Flack H D (1983), Acta Cryst. A39, 876-881'
_refine_ls_abs_structure_Flack 0.20(10)
_refine_ls_extinction_method none
_refine_ls_goodness_of_fit_ref 1.068
_refine_ls_hydrogen_treatment mixed
_refine_ls_matrix_type full
_refine_ls_number_parameters 532
_refine_ls_number_reflns 10906
_refine_ls_number_restraints 1
_refine_ls_restrained_S_all 1.068
_refine_ls_R_factor_all 0.1243
_refine_ls_R_factor_gt 0.0583
_refine_ls_shift/su_max 0.000
_refine_ls_shift/su_mean 0.000
_refine_ls_structure_factor_coef Fsqd
_refine_ls_weighting_details 'calc w=1/[\s^2^(Fo^2^)+(0.0069P)^2^+0.0000P] where P=(Fo^2^+2Fc^2^)/3'
_refine_ls_weighting_scheme calc
_refine_ls_wR_factor_gt 0.0889
_refine_ls_wR_factor_ref 0.0942
_reflns_number_gt 4018
_reflns_number_total 10906
_reflns_threshold_expression >2sigma(I)
_cod_data_source_file d1py00579k2.cif
_cod_data_source_block 200622f
_cod_depositor_comments
;
The following automatic conversions were performed:

data item '_symmetry_cell_setting' value 'Orthorhombic' was changed
to 'orthorhombic' in accordance with the
/home/data/users/saulius/crontab/automatic-downloads/rss-feeds/RSC/lib/dictionaries/cif_core.dic
dictionary named 'cif_core.dic' version 2.4.2 last updated on
2011-04-26.

Automatic conversion script
Id: cif_fix_values 7556 2019-12-06 15:28:31Z antanas 

 Adding full bibliography for 1563691--1563692.cif.
;
_cod_original_cell_volume 7001.3(11)
_cod_original_sg_symbol_H-M Pna2(1)
_cod_database_code 1563691

loop_
_symmetry_equiv_pos_as_xyz
'x, y, z'
'-x, -y, z+1/2'
'-x+1/2, y+1/2, z+1/2'
'x+1/2, -y+1/2, z'

loop_
_atom_site_label
_atom_site_type_symbol
_atom_site_fract_x
_atom_site_fract_y
_atom_site_fract_z
_atom_site_U_iso_or_equiv
_atom_site_adp_type
_atom_site_occupancy
_atom_site_symmetry_multiplicity
_atom_site_calc_flag
_atom_site_refinement_flags
_atom_site_disorder_assembly
_atom_site_disorder_group
Al1 Al 0.36074(6) 0.73795(10) 0.55204(7) 0.0710(4) Uani 1 1 d . . .
P1 P 0.17676(6) 0.68678(11) 0.34744(6) 0.0837(4) Uani 1 1 d . . .
N1 N 0.12897(15) 0.7171(3) 0.38993(17) 0.0889(13) Uani 1 1 d . . .
N2 N 0.0926(2) 0.8799(3) 0.53740(18) 0.0843(12) Uani 1 1 d . . .
O1 O 0.32060(12) 0.6594(2) 0.50576(13) 0.0799(10) Uani 1 1 d . . .
O2 O 0.33492(15) 0.7126(3) 0.41311(13) 0.0903(10) Uani 1 1 d . . .
O3 O 0.31048(12) 0.8012(2) 0.59343(12) 0.0674(8) Uani 1 1 d . . .
O4 O 0.40206(11) 0.6559(2) 0.59534(13) 0.0717(9) Uani 1 1 d . . .
C1 C 0.3033(2) 0.6604(4) 0.4534(2) 0.0722(14) Uani 1 1 d . . .
C2 C 0.2558(2) 0.6184(4) 0.4342(2) 0.0711(14) Uani 1 1 d . . .
C3 C 0.23841(18) 0.6148(4) 0.37172(18) 0.0907(15) Uani 1 1 d . . .
H3A H 0.2325 0.5417 0.3618 0.109 Uiso 1 1 calc R . .
H3B H 0.2703 0.6391 0.3491 0.109 Uiso 1 1 calc R . .
C4 C 0.0535(2) 0.8477(4) 0.5006(3) 0.0973(18) Uani 1 1 d . . .
H4 H 0.0159 0.8630 0.5086 0.117 Uiso 1 1 calc R . .
C5 C 0.0648(2) 0.7967(5) 0.4547(2) 0.0993(18) Uani 1 1 d . . .
H5 H 0.0352 0.7790 0.4302 0.119 Uiso 1 1 calc R . .
C6 C 0.1202(2) 0.7658(4) 0.4392(2) 0.0734(14) Uani 1 1 d . . .
C7 C 0.1594(2) 0.7977(4) 0.4813(2) 0.0814(15) Uani 1 1 d . . .
H7 H 0.1973 0.7817 0.4755 0.098 Uiso 1 1 calc R . .
C8 C 0.1454(2) 0.8488(4) 0.5284(2) 0.0881(16) Uani 1 1 d . . .
H8 H 0.1729 0.8635 0.5558 0.106 Uiso 1 1 calc R . .
C9 C 0.08059(18) 0.9477(5) 0.5859(2) 0.0996(17) Uani 1 1 d . . .
H9A H 0.0421 0.9353 0.5985 0.120 Uiso 1 1 calc R . .
H9B H 0.1055 0.9292 0.6175 0.120 Uiso 1 1 calc R . .
C10 C 0.0872(2) 1.0580(5) 0.5733(2) 0.142(2) Uani 1 1 d . . .
H10A H 0.1261 1.0725 0.5648 0.213 Uiso 1 1 calc R . .
H10B H 0.0757 1.0986 0.6062 0.213 Uiso 1 1 calc R . .
H10C H 0.0643 1.0763 0.5407 0.213 Uiso 1 1 calc R . .
C11 C 0.2028(3) 0.8094(5) 0.3131(3) 0.1034(18) Uani 1 1 d . . .
C12 C 0.1547(2) 0.8753(4) 0.2933(2) 0.151(2) Uani 1 1 d . . .
H12A H 0.1270 0.8797 0.3233 0.227 Uiso 1 1 calc R . .
H12B H 0.1381 0.8444 0.2596 0.227 Uiso 1 1 calc R . .
H12C H 0.1682 0.9444 0.2841 0.227 Uiso 1 1 calc R . .
C13 C 0.2357(2) 0.8693(4) 0.3557(2) 0.1199(19) Uani 1 1 d . . .
H13A H 0.2425 0.9387 0.3412 0.180 Uiso 1 1 calc R . .
H13B H 0.2711 0.8347 0.3624 0.180 Uiso 1 1 calc R . .
H13C H 0.2150 0.8735 0.3912 0.180 Uiso 1 1 calc R . .
C14 C 0.2394(3) 0.7856(4) 0.2572(3) 0.165(3) Uani 1 1 d . . .
H14A H 0.2614 0.8464 0.2475 0.247 Uiso 1 1 calc R . .
H14B H 0.2149 0.7684 0.2257 0.247 Uiso 1 1 calc R . .
H14C H 0.2642 0.7276 0.2647 0.247 Uiso 1 1 calc R . .
C15 C 0.1407(2) 0.5960(5) 0.2980(2) 0.0980(18) Uani 1 1 d . . .
C16 C 0.1178(2) 0.5110(5) 0.3363(2) 0.158(3) Uani 1 1 d . . .
H16A H 0.0804 0.5295 0.3486 0.237 Uiso 1 1 calc R . .
H16B H 0.1418 0.5032 0.3693 0.237 Uiso 1 1 calc R . .
H16C H 0.1165 0.4461 0.3153 0.237 Uiso 1 1 calc R . .
C17 C 0.0916(2) 0.6402(4) 0.2678(2) 0.157(3) Uani 1 1 d . . .
H17A H 0.0710 0.5847 0.2493 0.236 Uiso 1 1 calc R . .
H17B H 0.1042 0.6896 0.2394 0.236 Uiso 1 1 calc R . .
H17C H 0.0676 0.6749 0.2951 0.236 Uiso 1 1 calc R . .
C18 C 0.1807(2) 0.5456(5) 0.2540(2) 0.159(3) Uani 1 1 d . . .
H18A H 0.1591 0.5071 0.2261 0.238 Uiso 1 1 calc R . .
H18B H 0.2060 0.4988 0.2735 0.238 Uiso 1 1 calc R . .
H18C H 0.2020 0.5994 0.2349 0.238 Uiso 1 1 calc R . .
C19 C 0.3832(2) 0.6532(4) 0.3951(2) 0.131(2) Uani 1 1 d . . .
H19A H 0.4128 0.6608 0.4230 0.196 Uiso 1 1 calc R . .
H19B H 0.3960 0.6784 0.3584 0.196 Uiso 1 1 calc R . .
H19C H 0.3731 0.5805 0.3919 0.196 Uiso 1 1 calc R . .
C20 C 0.2189(2) 0.5522(3) 0.4739(2) 0.1055(17) Uani 1 1 d . . .
H20A H 0.2329 0.5568 0.5127 0.158 Uiso 1 1 calc R . .
H20B H 0.2198 0.4804 0.4614 0.158 Uiso 1 1 calc R . .
H20C H 0.1808 0.5777 0.4726 0.158 Uiso 1 1 calc R . .
C21 C 0.42863(19) 0.5977(5) 0.6337(2) 0.0671(14) Uani 1 1 d . . .
C22 C 0.4267(2) 0.4924(5) 0.6271(2) 0.0757(15) Uani 1 1 d . . .
C23 C 0.4534(2) 0.4323(4) 0.6723(3) 0.0933(18) Uani 1 1 d . . .
H23 H 0.4509 0.3597 0.6695 0.112 Uiso 1 1 calc R . .
C24 C 0.4806(2) 0.4695(6) 0.7166(3) 0.0875(17) Uani 1 1 d . . .
C25 C 0.48352(19) 0.5773(6) 0.7187(2) 0.0873(16) Uani 1 1 d . . .
H25 H 0.5028 0.6076 0.7494 0.105 Uiso 1 1 calc R . .
C26 C 0.4589(2) 0.6459(5) 0.6768(2) 0.0807(15) Uani 1 1 d . . .
C27 C 0.5066(2) 0.4057(4) 0.7656(2) 0.133(2) Uani 1 1 d . . .
H27A H 0.4836 0.4122 0.7995 0.200 Uiso 1 1 calc R . .
H27B H 0.5438 0.4315 0.7736 0.200 Uiso 1 1 calc R . .
H27C H 0.5087 0.3332 0.7544 0.200 Uiso 1 1 calc R . .
C28 C 0.3984(2) 0.4301(4) 0.5821(2) 0.0838(15) Uani 1 1 d . . .
C29 C 0.4125(2) 0.3101(4) 0.5784(2) 0.139(2) Uani 1 1 d . . .
H29A H 0.4523 0.3011 0.5726 0.209 Uiso 1 1 calc R . .
H29B H 0.3923 0.2793 0.5468 0.209 Uiso 1 1 calc R . .
H29C H 0.4016 0.2765 0.6137 0.209 Uiso 1 1 calc R . .
C30 C 0.33524(19) 0.4441(3) 0.58362(19) 0.1046(17) Uani 1 1 d . . .
H30A H 0.3178 0.3799 0.5958 0.157 Uiso 1 1 calc R . .
H30B H 0.3219 0.4624 0.5458 0.157 Uiso 1 1 calc R . .
H30C H 0.3258 0.4991 0.6102 0.157 Uiso 1 1 calc R . .
C31 C 0.4211(2) 0.4691(3) 0.5261(2) 0.1014(18) Uani 1 1 d . . .
H31A H 0.4215 0.5445 0.5263 0.152 Uiso 1 1 calc R . .
H31B H 0.3976 0.4447 0.4952 0.152 Uiso 1 1 calc R . .
H31C H 0.4588 0.4435 0.5208 0.152 Uiso 1 1 calc R . .
C32 C 0.4720(2) 0.7610(5) 0.6825(3) 0.0925(17) Uani 1 1 d . . .
C33 C 0.4171(3) 0.8180(4) 0.6930(2) 0.127(2) Uani 1 1 d . . .
H33A H 0.3938 0.8130 0.6593 0.191 Uiso 1 1 calc R . .
H33B H 0.4248 0.8905 0.7012 0.191 Uiso 1 1 calc R . .
H33C H 0.3980 0.7868 0.7252 0.191 Uiso 1 1 calc R . .
C34 C 0.5024(2) 0.7998(4) 0.6284(3) 0.133(2) Uani 1 1 d . . .
H34A H 0.5409 0.7763 0.6290 0.200 Uiso 1 1 calc R . .
H34B H 0.5015 0.8751 0.6274 0.200 Uiso 1 1 calc R . .
H34C H 0.4838 0.7724 0.5948 0.200 Uiso 1 1 calc R . .
C35 C 0.5119(2) 0.7902(4) 0.7313(2) 0.142(2) Uani 1 1 d . . .
H35A H 0.4982 0.7610 0.7668 0.213 Uiso 1 1 calc R . .
H35B H 0.5139 0.8652 0.7347 0.213 Uiso 1 1 calc R . .
H35C H 0.5489 0.7629 0.7233 0.213 Uiso 1 1 calc R . .
C36 C 0.2711(2) 0.8521(5) 0.6230(2) 0.0715(14) Uani 1 1 d . . .
C37 C 0.2627(2) 0.9624(5) 0.61428(18) 0.0679(14) Uani 1 1 d . . .
C38 C 0.2241(2) 1.0135(4) 0.6476(2) 0.0801(15) Uani 1 1 d . . .
H38 H 0.2190 1.0851 0.6416 0.096 Uiso 1 1 calc R . .
C39 C 0.1936(2) 0.9677(6) 0.6877(3) 0.0967(19) Uani 1 1 d . . .
C40 C 0.2008(2) 0.8612(5) 0.6978(2) 0.0835(16) Uani 1 1 d . . .
H40 H 0.1807 0.8285 0.7273 0.100 Uiso 1 1 calc R . .
C41 C 0.2376(2) 0.8038(5) 0.6643(2) 0.0695(13) Uani 1 1 d . . .
C42 C 0.1516(2) 1.0291(4) 0.7256(2) 0.1145(18) Uani 1 1 d . . .
H42A H 0.1646 1.0999 0.7302 0.172 Uiso 1 1 calc R . .
H42B H 0.1489 0.9961 0.7627 0.172 Uiso 1 1 calc R . .
H42C H 0.1152 1.0294 0.7075 0.172 Uiso 1 1 calc R . .
C43 C 0.2950(2) 1.0211(4) 0.5688(2) 0.0789(14) Uani 1 1 d . . .
C44 C 0.28657(19) 0.9775(4) 0.5076(2) 0.1005(17) Uani 1 1 d . . .
H44A H 0.2950 0.9038 0.5074 0.151 Uiso 1 1 calc R . .
H44B H 0.3113 1.0133 0.4814 0.151 Uiso 1 1 calc R . .
H44C H 0.2481 0.9881 0.4960 0.151 Uiso 1 1 calc R . .
C45 C 0.2750(2) 1.1343(4) 0.5615(2) 0.1262(18) Uani 1 1 d . . .
H45A H 0.2353 1.1349 0.5532 0.189 Uiso 1 1 calc R . .
H45B H 0.2952 1.1666 0.5303 0.189 Uiso 1 1 calc R . .
H45C H 0.2820 1.1726 0.5965 0.189 Uiso 1 1 calc R . .
C46 C 0.35840(18) 1.0253(3) 0.58392(17) 0.0935(15) Uani 1 1 d . . .
H46A H 0.3650 1.0809 0.6110 0.140 Uiso 1 1 calc R . .
H46B H 0.3799 1.0378 0.5495 0.140 Uiso 1 1 calc R . .
H46C H 0.3697 0.9596 0.6007 0.140 Uiso 1 1 calc R . .
C47 C 0.2384(2) 0.6893(5) 0.6752(2) 0.0968(17) Uani 1 1 d . . .
C48 C 0.22235(19) 0.6325(4) 0.6183(2) 0.1205(19) Uani 1 1 d . . .
H48A H 0.1847 0.6521 0.6073 0.181 Uiso 1 1 calc R . .
H48B H 0.2241 0.5580 0.6241 0.181 Uiso 1 1 calc R . .
H48C H 0.2483 0.6523 0.5884 0.181 Uiso 1 1 calc R . .
C49 C 0.1955(2) 0.6487(4) 0.7197(2) 0.150(2) Uani 1 1 d . . .
H49A H 0.2075 0.6682 0.7578 0.225 Uiso 1 1 calc R . .
H49B H 0.1930 0.5737 0.7171 0.225 Uiso 1 1 calc R . .
H49C H 0.1591 0.6790 0.7120 0.225 Uiso 1 1 calc R . .
C50 C 0.2957(2) 0.6475(4) 0.6963(2) 0.1129(18) Uani 1 1 d . . .
H50A H 0.3238 0.6598 0.6672 0.169 Uiso 1 1 calc R . .
H50B H 0.2928 0.5735 0.7035 0.169 Uiso 1 1 calc R . .
H50C H 0.3062 0.6830 0.7311 0.169 Uiso 1 1 calc R . .
C51 C 0.41241(18) 0.8232(3) 0.50547(18) 0.0938(16) Uani 1 1 d . . .
H51A H 0.3916 0.8578 0.4755 0.141 Uiso 1 1 calc R . .
H51B H 0.4407 0.7788 0.4886 0.141 Uiso 1 1 calc R . .
H51C H 0.4302 0.8747 0.5296 0.141 Uiso 1 1 calc R . .

loop_
_atom_site_aniso_label
_atom_site_aniso_U_11
_atom_site_aniso_U_22
_atom_site_aniso_U_33
_atom_site_aniso_U_23
_atom_site_aniso_U_13
_atom_site_aniso_U_12
Al1 0.0560(8) 0.0820(10) 0.0749(9) 0.0021(9) 0.0012(9) -0.0015(9)
P1 0.0636(9) 0.1120(12) 0.0755(9) -0.0074(10) -0.0034(8) 0.0000(9)
N1 0.070(3) 0.129(4) 0.068(3) -0.034(3) -0.005(2) 0.001(2)
N2 0.070(3) 0.114(4) 0.068(3) -0.028(3) 0.016(3) -0.008(3)
O1 0.069(2) 0.110(3) 0.060(2) -0.006(2) -0.0132(19) -0.0023(18)
O2 0.071(2) 0.126(3) 0.074(2) -0.007(2) 0.0110(19) 0.006(2)
O3 0.062(2) 0.068(2) 0.073(2) 0.0053(18) 0.0136(17) 0.0113(16)
O4 0.066(2) 0.073(2) 0.075(2) -0.0116(19) -0.0083(18) 0.0072(17)
C1 0.056(4) 0.092(4) 0.069(4) 0.000(4) 0.005(3) 0.007(3)
C2 0.059(4) 0.086(4) 0.069(4) -0.013(3) 0.000(3) 0.010(3)
C3 0.079(4) 0.118(4) 0.075(4) 0.010(3) -0.011(3) -0.018(3)
C4 0.047(4) 0.143(5) 0.102(5) -0.038(4) -0.003(4) 0.004(3)
C5 0.063(4) 0.150(5) 0.084(4) -0.022(4) -0.007(3) -0.014(4)
C6 0.056(4) 0.094(4) 0.070(4) 0.005(3) -0.006(3) -0.002(3)
C7 0.056(4) 0.104(4) 0.085(4) -0.017(3) -0.005(3) 0.016(3)
C8 0.043(4) 0.137(5) 0.085(4) -0.035(3) -0.006(3) -0.009(3)
C9 0.060(4) 0.124(5) 0.115(5) -0.012(5) 0.005(3) -0.004(3)
C10 0.113(5) 0.141(6) 0.171(6) -0.056(5) 0.012(4) -0.019(4)
C11 0.078(4) 0.121(5) 0.111(5) 0.003(4) -0.003(4) 0.006(4)
C12 0.133(6) 0.136(6) 0.185(6) 0.047(5) -0.001(5) 0.002(5)
C13 0.082(4) 0.132(5) 0.146(5) -0.003(4) 0.000(4) -0.025(3)
C14 0.170(7) 0.144(6) 0.180(6) 0.061(5) 0.030(6) -0.008(5)
C15 0.066(4) 0.147(6) 0.082(4) -0.029(4) -0.009(3) -0.006(4)
C16 0.131(6) 0.212(7) 0.130(6) -0.063(5) -0.008(5) -0.046(5)
C17 0.117(5) 0.167(6) 0.187(6) -0.051(5) -0.074(5) 0.043(4)
C18 0.121(5) 0.249(7) 0.106(4) -0.106(5) 0.013(4) -0.021(5)
C19 0.084(4) 0.183(6) 0.125(5) -0.017(4) 0.018(4) 0.017(4)
C20 0.094(4) 0.099(4) 0.123(4) 0.001(4) -0.010(4) -0.015(3)
C21 0.051(3) 0.081(5) 0.069(4) 0.003(4) -0.013(3) 0.006(3)
C22 0.065(4) 0.073(5) 0.089(4) 0.020(4) -0.019(3) -0.004(3)
C23 0.070(4) 0.080(4) 0.131(5) -0.032(4) 0.016(4) -0.026(4)
C24 0.065(4) 0.084(5) 0.114(5) 0.015(5) 0.008(4) -0.018(4)
C25 0.062(4) 0.131(6) 0.069(4) -0.004(4) -0.006(3) -0.015(4)
C26 0.073(4) 0.101(5) 0.069(4) 0.004(4) -0.001(3) 0.001(4)
C27 0.091(4) 0.133(5) 0.175(6) 0.086(5) -0.010(4) -0.013(4)
C28 0.087(4) 0.081(4) 0.083(4) 0.019(4) 0.000(4) -0.014(3)
C29 0.140(5) 0.084(5) 0.194(6) -0.006(4) -0.026(4) -0.016(3)
C30 0.066(4) 0.126(4) 0.121(4) 0.009(3) -0.012(3) -0.011(3)
C31 0.101(4) 0.086(4) 0.117(5) -0.032(4) -0.014(4) 0.016(3)
C32 0.083(4) 0.095(5) 0.099(5) -0.020(4) -0.009(4) 0.022(4)
C33 0.173(7) 0.102(5) 0.107(5) -0.012(4) -0.022(4) 0.001(4)
C34 0.120(5) 0.109(5) 0.170(6) -0.017(5) -0.006(5) -0.025(4)
C35 0.157(6) 0.138(5) 0.131(5) -0.001(4) -0.069(5) -0.012(4)
C36 0.057(4) 0.081(5) 0.077(4) -0.001(4) -0.008(3) -0.001(3)
C37 0.053(3) 0.089(5) 0.062(4) -0.006(3) 0.006(3) -0.009(3)
C38 0.070(4) 0.064(4) 0.106(5) -0.004(4) -0.005(3) 0.008(3)
C39 0.051(4) 0.127(6) 0.113(5) -0.037(5) 0.016(3) 0.009(4)
C40 0.053(4) 0.116(5) 0.081(4) -0.011(4) 0.010(3) 0.000(3)
C41 0.063(4) 0.076(4) 0.069(4) -0.002(3) 0.000(3) -0.006(3)
C42 0.108(5) 0.131(5) 0.104(4) -0.014(4) 0.017(4) -0.002(4)
C43 0.069(4) 0.068(4) 0.100(5) 0.006(3) -0.020(3) 0.004(3)
C44 0.074(4) 0.110(4) 0.118(5) 0.004(4) 0.006(3) -0.002(3)
C45 0.102(4) 0.140(5) 0.137(5) -0.011(4) 0.006(4) -0.019(4)
C46 0.082(4) 0.111(4) 0.087(4) 0.011(3) -0.009(3) -0.027(3)
C47 0.084(5) 0.128(6) 0.078(4) 0.009(4) 0.029(3) -0.012(4)
C48 0.087(5) 0.134(5) 0.140(6) 0.016(4) 0.002(4) -0.002(4)
C49 0.160(6) 0.151(6) 0.138(5) 0.041(4) 0.072(5) 0.009(4)
C50 0.094(5) 0.141(5) 0.103(4) 0.042(4) 0.000(3) 0.010(4)
C51 0.080(4) 0.109(4) 0.092(4) 0.014(3) -0.005(3) 0.006(3)

loop_
_atom_type_symbol
_atom_type_description
_atom_type_scat_dispersion_real
_atom_type_scat_dispersion_imag
_atom_type_scat_source
C C 0.0033 0.0016 'International Tables Vol C Tables 4.2.6.8 and 6.1.1.4'
H H 0.0000 0.0000 'International Tables Vol C Tables 4.2.6.8 and 6.1.1.4'
N N 0.0061 0.0033 'International Tables Vol C Tables 4.2.6.8 and 6.1.1.4'
O O 0.0106 0.0060 'International Tables Vol C Tables 4.2.6.8 and 6.1.1.4'
P P 0.1023 0.0942 'International Tables Vol C Tables 4.2.6.8 and 6.1.1.4'
Al Al 0.0645 0.0514 'International Tables Vol C Tables 4.2.6.8 and 6.1.1.4'

loop_
_geom_angle_atom_site_label_1
_geom_angle_atom_site_label_2
_geom_angle_atom_site_label_3
_geom_angle
_geom_angle_site_symmetry_1
_geom_angle_site_symmetry_3
_geom_angle_publ_flag
O3 Al1 O1 103.47(15) . . ?
O3 Al1 O4 110.21(15) . . ?
O1 Al1 O4 108.34(15) . . ?
O3 Al1 C51 118.52(16) . . ?
O1 Al1 C51 108.57(18) . . ?
O4 Al1 C51 107.34(16) . . ?
N1 P1 C3 121.1(2) . . ?
N1 P1 C15 102.4(2) . . ?
C3 P1 C15 104.4(2) . . ?
N1 P1 C11 107.8(2) . . ?
C3 P1 C11 106.9(2) . . ?
C15 P1 C11 114.5(3) . . ?
C6 N1 P1 141.6(4) . . ?
C4 N2 C8 117.6(4) . . ?
C4 N2 C9 123.3(5) . . ?
C8 N2 C9 119.1(5) . . ?
C1 O1 Al1 138.6(3) . . ?
C1 O2 C19 112.2(4) . . ?
C36 O3 Al1 177.3(3) . . ?
C21 O4 Al1 172.3(3) . . ?
O1 C1 C2 125.9(5) . . ?
O1 C1 O2 118.4(5) . . ?
C2 C1 O2 115.6(5) . . ?
C1 C2 C3 124.6(5) . . ?
C1 C2 C20 120.5(5) . . ?
C3 C2 C20 114.1(4) . . ?
C2 C3 P1 120.2(3) . . ?
C2 C3 H3A 107.3 . . ?
P1 C3 H3A 107.3 . . ?
C2 C3 H3B 107.3 . . ?
P1 C3 H3B 107.3 . . ?
H3A C3 H3B 106.9 . . ?
C5 C4 N2 123.3(5) . . ?
C5 C4 H4 118.3 . . ?
N2 C4 H4 118.3 . . ?
C4 C5 C6 123.2(5) . . ?
C4 C5 H5 118.4 . . ?
C6 C5 H5 118.4 . . ?
N1 C6 C7 129.4(5) . . ?
N1 C6 C5 119.8(5) . . ?
C7 C6 C5 110.8(5) . . ?
C8 C7 C6 123.5(5) . . ?
C8 C7 H7 118.2 . . ?
C6 C7 H7 118.2 . . ?
C7 C8 N2 121.2(5) . . ?
C7 C8 H8 119.4 . . ?
N2 C8 H8 119.4 . . ?
C10 C9 N2 113.8(5) . . ?
C10 C9 H9A 108.8 . . ?
N2 C9 H9A 108.8 . . ?
C10 C9 H9B 108.8 . . ?
N2 C9 H9B 108.8 . . ?
H9A C9 H9B 107.7 . . ?
C9 C10 H10A 109.5 . . ?
C9 C10 H10B 109.5 . . ?
H10A C10 H10B 109.5 . . ?
C9 C10 H10C 109.5 . . ?
H10A C10 H10C 109.5 . . ?
H10B C10 H10C 109.5 . . ?
C13 C11 C12 108.6(5) . . ?
C13 C11 C14 110.9(5) . . ?
C12 C11 C14 106.0(5) . . ?
C13 C11 P1 108.9(4) . . ?
C12 C11 P1 110.7(4) . . ?
C14 C11 P1 111.7(4) . . ?
C11 C12 H12A 109.5 . . ?
C11 C12 H12B 109.5 . . ?
H12A C12 H12B 109.5 . . ?
C11 C12 H12C 109.5 . . ?
H12A C12 H12C 109.5 . . ?
H12B C12 H12C 109.5 . . ?
C11 C13 H13A 109.5 . . ?
C11 C13 H13B 109.5 . . ?
H13A C13 H13B 109.5 . . ?
C11 C13 H13C 109.5 . . ?
H13A C13 H13C 109.5 . . ?
H13B C13 H13C 109.5 . . ?
C11 C14 H14A 109.5 . . ?
C11 C14 H14B 109.5 . . ?
H14A C14 H14B 109.5 . . ?
C11 C14 H14C 109.5 . . ?
H14A C14 H14C 109.5 . . ?
H14B C14 H14C 109.5 . . ?
C17 C15 C16 105.7(5) . . ?
C17 C15 C18 109.5(5) . . ?
C16 C15 C18 108.4(5) . . ?
C17 C15 P1 115.0(4) . . ?
C16 C15 P1 104.6(4) . . ?
C18 C15 P1 113.0(4) . . ?
C15 C16 H16A 109.5 . . ?
C15 C16 H16B 109.5 . . ?
H16A C16 H16B 109.5 . . ?
C15 C16 H16C 109.5 . . ?
H16A C16 H16C 109.5 . . ?
H16B C16 H16C 109.5 . . ?
C15 C17 H17A 109.5 . . ?
C15 C17 H17B 109.5 . . ?
H17A C17 H17B 109.5 . . ?
C15 C17 H17C 109.5 . . ?
H17A C17 H17C 109.5 . . ?
H17B C17 H17C 109.5 . . ?
C15 C18 H18A 109.5 . . ?
C15 C18 H18B 109.5 . . ?
H18A C18 H18B 109.5 . . ?
C15 C18 H18C 109.5 . . ?
H18A C18 H18C 109.5 . . ?
H18B C18 H18C 109.5 . . ?
O2 C19 H19A 109.5 . . ?
O2 C19 H19B 109.5 . . ?
H19A C19 H19B 109.5 . . ?
O2 C19 H19C 109.5 . . ?
H19A C19 H19C 109.5 . . ?
H19B C19 H19C 109.5 . . ?
C2 C20 H20A 109.5 . . ?
C2 C20 H20B 109.5 . . ?
H20A C20 H20B 109.5 . . ?
C2 C20 H20C 109.5 . . ?
H20A C20 H20C 109.5 . . ?
H20B C20 H20C 109.5 . . ?
O4 C21 C22 117.8(5) . . ?
O4 C21 C26 119.2(6) . . ?
C22 C21 C26 122.9(5) . . ?
C21 C22 C23 115.5(5) . . ?
C21 C22 C28 129.1(5) . . ?
C23 C22 C28 115.4(6) . . ?
C24 C23 C22 126.6(6) . . ?
C24 C23 H23 116.7 . . ?
C22 C23 H23 116.7 . . ?
C23 C24 C25 114.7(6) . . ?
C23 C24 C27 126.3(7) . . ?
C25 C24 C27 119.0(6) . . ?
C24 C25 C26 124.4(5) . . ?
C24 C25 H25 117.8 . . ?
C26 C25 H25 117.8 . . ?
C21 C26 C25 115.7(5) . . ?
C21 C26 C32 127.4(6) . . ?
C25 C26 C32 116.8(6) . . ?
C24 C27 H27A 109.5 . . ?
C24 C27 H27B 109.5 . . ?
H27A C27 H27B 109.5 . . ?
C24 C27 H27C 109.5 . . ?
H27A C27 H27C 109.5 . . ?
H27B C27 H27C 109.5 . . ?
C22 C28 C31 105.9(4) . . ?
C22 C28 C30 111.7(5) . . ?
C31 C28 C30 109.8(4) . . ?
C22 C28 C29 117.8(5) . . ?
C31 C28 C29 101.7(4) . . ?
C30 C28 C29 109.2(4) . . ?
C28 C29 H29A 109.5 . . ?
C28 C29 H29B 109.5 . . ?
H29A C29 H29B 109.5 . . ?
C28 C29 H29C 109.5 . . ?
H29A C29 H29C 109.5 . . ?
H29B C29 H29C 109.5 . . ?
C28 C30 H30A 109.5 . . ?
C28 C30 H30B 109.5 . . ?
H30A C30 H30B 109.5 . . ?
C28 C30 H30C 109.5 . . ?
H30A C30 H30C 109.5 . . ?
H30B C30 H30C 109.5 . . ?
C28 C31 H31A 109.5 . . ?
C28 C31 H31B 109.5 . . ?
H31A C31 H31B 109.5 . . ?
C28 C31 H31C 109.5 . . ?
H31A C31 H31C 109.5 . . ?
H31B C31 H31C 109.5 . . ?
C26 C32 C33 107.8(5) . . ?
C26 C32 C35 115.6(5) . . ?
C33 C32 C35 107.3(5) . . ?
C26 C32 C34 109.9(5) . . ?
C33 C32 C34 112.5(5) . . ?
C35 C32 C34 103.9(5) . . ?
C32 C33 H33A 109.5 . . ?
C32 C33 H33B 109.5 . . ?
H33A C33 H33B 109.5 . . ?
C32 C33 H33C 109.5 . . ?
H33A C33 H33C 109.5 . . ?
H33B C33 H33C 109.5 . . ?
C32 C34 H34A 109.5 . . ?
C32 C34 H34B 109.5 . . ?
H34A C34 H34B 109.5 . . ?
C32 C34 H34C 109.5 . . ?
H34A C34 H34C 109.5 . . ?
H34B C34 H34C 109.5 . . ?
C32 C35 H35A 109.5 . . ?
C32 C35 H35B 109.5 . . ?
H35A C35 H35B 109.5 . . ?
C32 C35 H35C 109.5 . . ?
H35A C35 H35C 109.5 . . ?
H35B C35 H35C 109.5 . . ?
O3 C36 C41 122.8(5) . . ?
O3 C36 C37 120.2(5) . . ?
C41 C36 C37 116.9(5) . . ?
C38 C37 C36 118.8(5) . . ?
C38 C37 C43 120.1(6) . . ?
C36 C37 C43 121.1(5) . . ?
C39 C38 C37 123.9(5) . . ?
C39 C38 H38 118.1 . . ?
C37 C38 H38 118.1 . . ?
C38 C39 C40 119.2(5) . . ?
C38 C39 C42 122.2(7) . . ?
C40 C39 C42 118.6(6) . . ?
C41 C40 C39 120.0(5) . . ?
C41 C40 H40 120.0 . . ?
C39 C40 H40 120.0 . . ?
C40 C41 C36 121.1(5) . . ?
C40 C41 C47 115.7(5) . . ?
C36 C41 C47 123.2(5) . . ?
C39 C42 H42A 109.5 . . ?
C39 C42 H42B 109.5 . . ?
H42A C42 H42B 109.5 . . ?
C39 C42 H42C 109.5 . . ?
H42A C42 H42C 109.5 . . ?
H42B C42 H42C 109.5 . . ?
C37 C43 C45 112.9(5) . . ?
C37 C43 C44 113.6(4) . . ?
C45 C43 C44 101.5(4) . . ?
C37 C43 C46 110.7(4) . . ?
C45 C43 C46 107.1(4) . . ?
C44 C43 C46 110.4(4) . . ?
C43 C44 H44A 109.5 . . ?
C43 C44 H44B 109.5 . . ?
H44A C44 H44B 109.5 . . ?
C43 C44 H44C 109.5 . . ?
H44A C44 H44C 109.5 . . ?
H44B C44 H44C 109.5 . . ?
C43 C45 H45A 109.5 . . ?
C43 C45 H45B 109.5 . . ?
H45A C45 H45B 109.5 . . ?
C43 C45 H45C 109.5 . . ?
H45A C45 H45C 109.5 . . ?
H45B C45 H45C 109.5 . . ?
C43 C46 H46A 109.5 . . ?
C43 C46 H46B 109.5 . . ?
H46A C46 H46B 109.5 . . ?
C43 C46 H46C 109.5 . . ?
H46A C46 H46C 109.5 . . ?
H46B C46 H46C 109.5 . . ?
C41 C47 C50 114.1(5) . . ?
C41 C47 C49 115.9(5) . . ?
C50 C47 C49 104.7(5) . . ?
C41 C47 C48 108.1(5) . . ?
C50 C47 C48 108.9(5) . . ?
C49 C47 C48 104.5(5) . . ?
C47 C48 H48A 109.5 . . ?
C47 C48 H48B 109.5 . . ?
H48A C48 H48B 109.5 . . ?
C47 C48 H48C 109.5 . . ?
H48A C48 H48C 109.5 . . ?
H48B C48 H48C 109.5 . . ?
C47 C49 H49A 109.5 . . ?
C47 C49 H49B 109.5 . . ?
H49A C49 H49B 109.5 . . ?
C47 C49 H49C 109.5 . . ?
H49A C49 H49C 109.5 . . ?
H49B C49 H49C 109.5 . . ?
C47 C50 H50A 109.5 . . ?
C47 C50 H50B 109.5 . . ?
H50A C50 H50B 109.5 . . ?
C47 C50 H50C 109.5 . . ?
H50A C50 H50C 109.5 . . ?
H50B C50 H50C 109.5 . . ?
Al1 C51 H51A 109.5 . . ?
Al1 C51 H51B 109.5 . . ?
H51A C51 H51B 109.5 . . ?
Al1 C51 H51C 109.5 . . ?
H51A C51 H51C 109.5 . . ?
H51B C51 H51C 109.5 . . ?

loop_
_geom_bond_atom_site_label_1
_geom_bond_atom_site_label_2
_geom_bond_distance
_geom_bond_site_symmetry_2
_geom_bond_publ_flag
Al1 O3 1.729(3) . ?
Al1 O1 1.748(3) . ?
Al1 O4 1.749(3) . ?
Al1 C51 1.961(4) . ?
P1 N1 1.550(4) . ?
P1 C3 1.814(4) . ?
P1 C15 1.840(5) . ?
P1 C11 1.860(6) . ?
N1 C6 1.316(5) . ?
N2 C4 1.324(5) . ?
N2 C8 1.329(5) . ?
N2 C9 1.446(5) . ?
O1 C1 1.282(5) . ?
O2 C1 1.369(5) . ?
O2 C19 1.434(5) . ?
O3 C36 1.327(5) . ?
O4 C21 1.318(5) . ?
C1 C2 1.323(6) . ?
C2 C3 1.506(5) . ?
C2 C20 1.525(6) . ?
C3 H3A 0.9700 . ?
C3 H3B 0.9700 . ?
C4 C5 1.275(5) . ?
C4 H4 0.9300 . ?
C5 C6 1.417(6) . ?
C5 H5 0.9300 . ?
C6 C7 1.408(5) . ?
C7 C8 1.314(5) . ?
C7 H7 0.9300 . ?
C8 H8 0.9300 . ?
C9 C10 1.445(5) . ?
C9 H9A 0.9700 . ?
C9 H9B 0.9700 . ?
C10 H10A 0.9600 . ?
C10 H10B 0.9600 . ?
C10 H10C 0.9600 . ?
C11 C13 1.472(6) . ?
C11 C12 1.487(6) . ?
C11 C14 1.589(6) . ?
C12 H12A 0.9600 . ?
C12 H12B 0.9600 . ?
C12 H12C 0.9600 . ?
C13 H13A 0.9600 . ?
C13 H13B 0.9600 . ?
C13 H13C 0.9600 . ?
C14 H14A 0.9600 . ?
C14 H14B 0.9600 . ?
C14 H14C 0.9600 . ?
C15 C17 1.469(6) . ?
C15 C16 1.502(7) . ?
C15 C18 1.533(6) . ?
C16 H16A 0.9600 . ?
C16 H16B 0.9600 . ?
C16 H16C 0.9600 . ?
C17 H17A 0.9600 . ?
C17 H17B 0.9600 . ?
C17 H17C 0.9600 . ?
C18 H18A 0.9600 . ?
C18 H18B 0.9600 . ?
C18 H18C 0.9600 . ?
C19 H19A 0.9600 . ?
C19 H19B 0.9600 . ?
C19 H19C 0.9600 . ?
C20 H20A 0.9600 . ?
C20 H20B 0.9600 . ?
C20 H20C 0.9600 . ?
C21 C22 1.352(5) . ?
C21 C26 1.375(6) . ?
C22 C23 1.444(6) . ?
C22 C28 1.474(6) . ?
C23 C24 1.300(6) . ?
C23 H23 0.9300 . ?
C24 C25 1.377(6) . ?
C24 C27 1.527(6) . ?
C25 C26 1.431(6) . ?
C25 H25 0.9300 . ?
C26 C32 1.506(6) . ?
C27 H27A 0.9600 . ?
C27 H27B 0.9600 . ?
C27 H27C 0.9600 . ?
C28 C31 1.489(5) . ?
C28 C30 1.508(5) . ?
C28 C29 1.567(5) . ?
C29 H29A 0.9600 . ?
C29 H29B 0.9600 . ?
C29 H29C 0.9600 . ?
C30 H30A 0.9600 . ?
C30 H30B 0.9600 . ?
C30 H30C 0.9600 . ?
C31 H31A 0.9600 . ?
C31 H31B 0.9600 . ?
C31 H31C 0.9600 . ?
C32 C33 1.509(6) . ?
C32 C35 1.521(6) . ?
C32 C34 1.528(6) . ?
C33 H33A 0.9600 . ?
C33 H33B 0.9600 . ?
C33 H33C 0.9600 . ?
C34 H34A 0.9600 . ?
C34 H34B 0.9600 . ?
C34 H34C 0.9600 . ?
C35 H35A 0.9600 . ?
C35 H35B 0.9600 . ?
C35 H35C 0.9600 . ?
C36 C41 1.387(6) . ?
C36 C37 1.435(5) . ?
C37 C38 1.363(5) . ?
C37 C43 1.503(5) . ?
C38 C39 1.313(6) . ?
C38 H38 0.9300 . ?
C39 C40 1.389(6) . ?
C39 C42 1.540(6) . ?
C40 C41 1.378(5) . ?
C40 H40 0.9300 . ?
C41 C47 1.481(6) . ?
C42 H42A 0.9600 . ?
C42 H42B 0.9600 . ?
C42 H42C 0.9600 . ?
C43 C45 1.528(5) . ?
C43 C44 1.536(5) . ?
C43 C46 1.542(5) . ?
C44 H44A 0.9600 . ?
C44 H44B 0.9600 . ?
C44 H44C 0.9600 . ?
C45 H45A 0.9600 . ?
C45 H45B 0.9600 . ?
C45 H45C 0.9600 . ?
C46 H46A 0.9600 . ?
C46 H46B 0.9600 . ?
C46 H46C 0.9600 . ?
C47 C50 1.536(6) . ?
C47 C49 1.539(6) . ?
C47 C48 1.553(6) . ?
C48 H48A 0.9600 . ?
C48 H48B 0.9600 . ?
C48 H48C 0.9600 . ?
C49 H49A 0.9600 . ?
C49 H49B 0.9600 . ?
C49 H49C 0.9600 . ?
C50 H50A 0.9600 . ?
C50 H50B 0.9600 . ?
C50 H50C 0.9600 . ?
C51 H51A 0.9600 . ?
C51 H51B 0.9600 . ?
C51 H51C 0.9600 . ?

loop_
_geom_torsion_atom_site_label_1
_geom_torsion_atom_site_label_2
_geom_torsion_atom_site_label_3
_geom_torsion_atom_site_label_4
_geom_torsion
_geom_torsion_site_symmetry_1
_geom_torsion_site_symmetry_2
_geom_torsion_site_symmetry_3
_geom_torsion_site_symmetry_4
_geom_torsion_publ_flag
C3 P1 N1 C6 54.3(6) . . . . ?
C15 P1 N1 C6 169.8(6) . . . . ?
C11 P1 N1 C6 -69.1(6) . . . . ?
O3 Al1 O1 C1 101.3(5) . . . . ?
O4 Al1 O1 C1 -141.7(4) . . . . ?
C51 Al1 O1 C1 -25.4(5) . . . . ?
O1 Al1 O3 C36 -67(7) . . . . ?
O4 Al1 O3 C36 178(100) . . . . ?
C51 Al1 O3 C36 54(7) . . . . ?
O3 Al1 O4 C21 4(3) . . . . ?
O1 Al1 O4 C21 -108(3) . . . . ?
C51 Al1 O4 C21 135(3) . . . . ?
Al1 O1 C1 C2 -149.3(4) . . . . ?
Al1 O1 C1 O2 28.0(7) . . . . ?
C19 O2 C1 O1 78.4(5) . . . . ?
C19 O2 C1 C2 -104.1(5) . . . . ?
O1 C1 C2 C3 -175.9(4) . . . . ?
O2 C1 C2 C3 6.8(7) . . . . ?
O1 C1 C2 C20 -6.7(8) . . . . ?
O2 C1 C2 C20 176.0(4) . . . . ?
C1 C2 C3 P1 -114.8(5) . . . . ?
C20 C2 C3 P1 75.4(5) . . . . ?
N1 P1 C3 C2 -23.4(5) . . . . ?
C15 P1 C3 C2 -137.8(4) . . . . ?
C11 P1 C3 C2 100.4(4) . . . . ?
C8 N2 C4 C5 -6.4(8) . . . . ?
C9 N2 C4 C5 172.8(5) . . . . ?
N2 C4 C5 C6 2.4(9) . . . . ?
P1 N1 C6 C7 -13.5(9) . . . . ?
P1 N1 C6 C5 164.0(4) . . . . ?
C4 C5 C6 N1 -177.2(5) . . . . ?
C4 C5 C6 C7 0.8(7) . . . . ?
N1 C6 C7 C8 178.0(5) . . . . ?
C5 C6 C7 C8 0.2(7) . . . . ?
C6 C7 C8 N2 -4.4(8) . . . . ?
C4 N2 C8 C7 7.3(7) . . . . ?
C9 N2 C8 C7 -171.9(5) . . . . ?
C4 N2 C9 C10 -92.0(6) . . . . ?
C8 N2 C9 C10 87.1(5) . . . . ?
N1 P1 C11 C13 72.7(4) . . . . ?
C3 P1 C11 C13 -59.0(4) . . . . ?
C15 P1 C11 C13 -174.1(4) . . . . ?
N1 P1 C11 C12 -46.6(5) . . . . ?
C3 P1 C11 C12 -178.3(4) . . . . ?
C15 P1 C11 C12 66.5(5) . . . . ?
N1 P1 C11 C14 -164.5(4) . . . . ?
C3 P1 C11 C14 63.8(5) . . . . ?
C15 P1 C11 C14 -51.3(5) . . . . ?
N1 P1 C15 C17 58.5(5) . . . . ?
C3 P1 C15 C17 -174.4(4) . . . . ?
C11 P1 C15 C17 -57.8(5) . . . . ?
N1 P1 C15 C16 -57.0(4) . . . . ?
C3 P1 C15 C16 70.1(4) . . . . ?
C11 P1 C15 C16 -173.3(4) . . . . ?
N1 P1 C15 C18 -174.7(4) . . . . ?
C3 P1 C15 C18 -47.7(5) . . . . ?
C11 P1 C15 C18 69.0(5) . . . . ?
Al1 O4 C21 C22 114(2) . . . . ?
Al1 O4 C21 C26 -69(3) . . . . ?
O4 C21 C22 C23 -176.1(4) . . . . ?
C26 C21 C22 C23 6.8(7) . . . . ?
O4 C21 C22 C28 -0.1(8) . . . . ?
C26 C21 C22 C28 -177.2(5) . . . . ?
C21 C22 C23 C24 -3.1(8) . . . . ?
C28 C22 C23 C24 -179.7(5) . . . . ?
C22 C23 C24 C25 -0.4(8) . . . . ?
C22 C23 C24 C27 177.3(4) . . . . ?
C23 C24 C25 C26 0.5(7) . . . . ?
C27 C24 C25 C26 -177.4(4) . . . . ?
O4 C21 C26 C25 176.2(4) . . . . ?
C22 C21 C26 C25 -6.8(7) . . . . ?
O4 C21 C26 C32 -8.1(8) . . . . ?
C22 C21 C26 C32 168.9(5) . . . . ?
C24 C25 C26 C21 2.9(7) . . . . ?
C24 C25 C26 C32 -173.2(5) . . . . ?
C21 C22 C28 C31 56.0(7) . . . . ?
C23 C22 C28 C31 -128.0(5) . . . . ?
C21 C22 C28 C30 -63.5(7) . . . . ?
C23 C22 C28 C30 112.5(5) . . . . ?
C21 C22 C28 C29 168.8(5) . . . . ?
C23 C22 C28 C29 -15.1(7) . . . . ?
C21 C26 C32 C33 66.5(7) . . . . ?
C25 C26 C32 C33 -117.9(5) . . . . ?
C21 C26 C32 C35 -173.5(5) . . . . ?
C25 C26 C32 C35 2.1(7) . . . . ?
C21 C26 C32 C34 -56.4(7) . . . . ?
C25 C26 C32 C34 119.2(5) . . . . ?
Al1 O3 C36 C41 138(7) . . . . ?
Al1 O3 C36 C37 -44(7) . . . . ?
O3 C36 C37 C38 -176.4(4) . . . . ?
C41 C36 C37 C38 1.8(6) . . . . ?
O3 C36 C37 C43 4.4(6) . . . . ?
C41 C36 C37 C43 -177.3(4) . . . . ?
C36 C37 C38 C39 -0.1(7) . . . . ?
C43 C37 C38 C39 179.1(5) . . . . ?
C37 C38 C39 C40 0.6(8) . . . . ?
C37 C38 C39 C42 178.2(4) . . . . ?
C38 C39 C40 C41 -2.9(8) . . . . ?
C42 C39 C40 C41 179.4(4) . . . . ?
C39 C40 C41 C36 4.8(7) . . . . ?
C39 C40 C41 C47 -174.8(5) . . . . ?
O3 C36 C41 C40 174.0(4) . . . . ?
C37 C36 C41 C40 -4.2(6) . . . . ?
O3 C36 C41 C47 -6.3(7) . . . . ?
C37 C36 C41 C47 175.4(4) . . . . ?
C38 C37 C43 C45 -6.0(6) . . . . ?
C36 C37 C43 C45 173.1(4) . . . . ?
C38 C37 C43 C44 -120.9(5) . . . . ?
C36 C37 C43 C44 58.2(6) . . . . ?
C38 C37 C43 C46 114.1(5) . . . . ?
C36 C37 C43 C46 -66.8(5) . . . . ?
C40 C41 C47 C50 -118.0(5) . . . . ?
C36 C41 C47 C50 62.3(6) . . . . ?
C40 C41 C47 C49 3.7(7) . . . . ?
C36 C41 C47 C49 -175.9(5) . . . . ?
C40 C41 C47 C48 120.6(4) . . . . ?
C36 C41 C47 C48 -59.0(6) . . . . ?

loop_
_platon_squeeze_void_nr
_platon_squeeze_void_average_x
_platon_squeeze_void_average_y
_platon_squeeze_void_average_z
_platon_squeeze_void_volume
_platon_squeeze_void_count_electrons
1 0.019 0.102 0.017 3002.4 342.7
2 0.842 0.200 0.167 7.2 0.1
3 0.342 0.300 0.167 7.3 0.1
4 0.658 0.700 0.667 7.3 0.1
5 0.158 0.800 0.667 7.3 0.1
